data_4087534
loop_
_publ_author_name
'Song, Li-Cheng'
'Tan, Hao'
'Zhu, An-Guo'
'Hu, Yuan-Yuan'
'Chen, Hao'

_publ_section_title
;
 Palladium-Catalyzed Reactions of [Et3NH]+Salts of
 [(\m-RS)(\m-CO)Fe2(CO)6]&#x2212;Anions with Iodo-Aromatic Compounds To
 Give the Corresponding Butterfly \m-Acyl Fe/S Cluster Complexes
;
_journal_issue 9
_journal_name_full Organometallics
_journal_page_first 1730
_journal_paper_doi 10.1021/acs.organomet.5b00228
_journal_volume 34
_journal_year 2015
_chemical_formula_sum 'C23 H21 Fe2 N O7 S'
_chemical_formula_weight 567.17
_space_group_IT_number 2
_space_group_name_Hall '-P 1'
_space_group_name_H-M_alt 'P -1'
_symmetry_cell_setting triclinic
_symmetry_space_group_name_H-M 'P -1'
_atom_sites_solution_hydrogens geom
_atom_sites_solution_primary direct
_atom_sites_solution_secondary difmap
_audit_creation_method SHELXL-97
_cell_angle_alpha 109.39(3)
_cell_angle_beta 95.97(3)
_cell_angle_gamma 98.96(3)
_cell_formula_units_Z 4
_cell_length_a 8.7333(17)
_cell_length_b 15.600(3)
_cell_length_c 19.086(4)
_cell_measurement_reflns_used 6730
_cell_measurement_temperature 113(2)
_cell_measurement_theta_max 27.7870
_cell_measurement_theta_min 1.4132
_cell_volume 2388.8(10)
_computing_cell_refinement crystalclear
_computing_data_collection crystalclear
_computing_data_reduction crystalclear
_computing_molecular_graphics 'Bruker SHELXTL'
_computing_publication_material 'Bruker SHELXTL'
_computing_structure_refinement 'SHELXL-97 (Sheldrick, 1997)'
_computing_structure_solution 'SHELXS-97 (Sheldrick, 1990)'
_diffrn_ambient_temperature 113(2)
_diffrn_measured_fraction_theta_full 0.988
_diffrn_measured_fraction_theta_max 0.988
_diffrn_measurement_device_type 'rigaku saturn'
_diffrn_measurement_method '\w scans'
_diffrn_radiation_monochromator confocal
_diffrn_radiation_source 'rotating anode'
_diffrn_radiation_type MoK\a
_diffrn_radiation_wavelength 0.71073
_diffrn_reflns_av_R_equivalents 0.0394
_diffrn_reflns_av_sigmaI/netI 0.0529
_diffrn_reflns_limit_h_max 11
_diffrn_reflns_limit_h_min -11
_diffrn_reflns_limit_k_max 20
_diffrn_reflns_limit_k_min -20
_diffrn_reflns_limit_l_max 25
_diffrn_reflns_limit_l_min -25
_diffrn_reflns_number 26474
_diffrn_reflns_theta_full 27.82
_diffrn_reflns_theta_max 27.82
_diffrn_reflns_theta_min 1.41
_diffrn_standards_decay_% 0
_diffrn_standards_interval_count 0
_diffrn_standards_interval_time 0
_diffrn_standards_number 0
_exptl_absorpt_coefficient_mu 1.346
_exptl_absorpt_correction_T_max 0.8552
_exptl_absorpt_correction_T_min 0.7746
_exptl_absorpt_correction_type multi-scan
_exptl_absorpt_process_details crystalclear
_exptl_crystal_colour red
_exptl_crystal_density_diffrn 1.577
_exptl_crystal_density_method 'not measured'
_exptl_crystal_description block
_exptl_crystal_F_000 1160
_exptl_crystal_size_max 0.20
_exptl_crystal_size_mid 0.18
_exptl_crystal_size_min 0.12
_refine_diff_density_max 0.410
_refine_diff_density_min -0.560
_refine_diff_density_rms 0.085
_refine_ls_extinction_method none
_refine_ls_goodness_of_fit_ref 1.120
_refine_ls_hydrogen_treatment constr
_refine_ls_matrix_type full
_refine_ls_number_parameters 617
_refine_ls_number_reflns 11217
_refine_ls_number_restraints 0
_refine_ls_restrained_S_all 1.120
_refine_ls_R_factor_all 0.0512
_refine_ls_R_factor_gt 0.0377
_refine_ls_shift/su_max 0.005
_refine_ls_shift/su_mean 0.000
_refine_ls_structure_factor_coef Fsqd
_refine_ls_weighting_details 'calc w=1/[\s^2^(Fo^2^)+(0.0300P)^2^+0.0000P] where P=(Fo^2^+2Fc^2^)/3'
_refine_ls_weighting_scheme calc
_refine_ls_wR_factor_gt 0.0721
_refine_ls_wR_factor_ref 0.0793
_reflns_number_gt 8851
_reflns_number_total 11217
_reflns_threshold_expression >2sigma(I)
_cod_data_source_file om5b00228_si_001.cif
_cod_data_source_block 20
_cod_depositor_comments
;
The following automatic conversions were performed:

data item '_exptl_absorpt_correction_type' value 'MULTI-SCAN' was
changed to 'multi-scan' in accordance with the
/home/saulius/struct/COD-crude-data/automatic-downloads/DataCite-retrospective/ACS/depositions/lib/dictionaries/cif_core.dic
dictionary named 'cif_core.dic' version 2.4.2 last updated on
2011-04-26.

data item '_refine_ls_hydrogen_treatment' value 'CONSTR' was changed
to 'constr' in accordance with the
/home/saulius/struct/COD-crude-data/automatic-downloads/DataCite-retrospective/ACS/depositions/lib/dictionaries/cif_core.dic
dictionary named 'cif_core.dic' version 2.4.2 last updated on
2011-04-26.

data item '_symmetry_cell_setting' value 'Triclinic' was changed to
'triclinic' in accordance with the
/home/saulius/struct/COD-crude-data/automatic-downloads/DataCite-retrospective/ACS/depositions/lib/dictionaries/cif_core.dic
dictionary named 'cif_core.dic' version 2.4.2 last updated on
2011-04-26.

Automatic conversion script
Id: cif_fix_values 6909 2019-04-08 15:41:33Z antanas 
;
_cod_original_cell_volume 2388.9(8)
_cod_original_sg_symbol_H-M P-1
_cod_database_code 4087534

loop_
_symmetry_equiv_pos_as_xyz
'x, y, z'
'-x, -y, -z'

loop_
_atom_site_label
_atom_site_type_symbol
_atom_site_fract_x
_atom_site_fract_y
_atom_site_fract_z
_atom_site_U_iso_or_equiv
_atom_site_adp_type
_atom_site_occupancy
_atom_site_symmetry_multiplicity
_atom_site_calc_flag
_atom_site_refinement_flags
Fe1 Fe 1.00531(4) 0.71340(2) 0.273070(16) 0.01377(7) Uani 1 1 d .
Fe2 Fe 0.75531(4) 0.59823(2) 0.263212(17) 0.01626(8) Uani 1 1 d .
S1 S 0.76023(6) 0.73850(4) 0.25423(3) 0.01545(11) Uani 1 1 d .
O7 O 0.81005(17) 0.57139(10) 0.16119(8) 0.0170(3) Uani 1 1 d .
O1 O 1.2336(2) 0.59663(11) 0.28099(9) 0.0269(4) Uani 1 1 d .
O6 O 0.9212(2) 0.45769(12) 0.28836(10) 0.0341(4) Uani 1 1 d .
C5 C 0.5565(3) 0.53151(16) 0.22287(13) 0.0224(5) Uani 1 1 d .
O3 O 1.0566(2) 0.80759(13) 0.43881(9) 0.0336(4) Uani 1 1 d .
N1 N 0.9793(2) 0.60433(12) -0.02530(9) 0.0160(4) Uani 1 1 d .
O2 O 1.1820(2) 0.87317(12) 0.24695(10) 0.0314(4) Uani 1 1 d .
C18 C 0.7144(2) 0.82716(14) 0.33559(12) 0.0169(4) Uani 1 1 d .
H18 H 0.7599 0.8194 0.3829 0.020 Uiso 1 1 calc R
C14 C 1.1356(3) 0.64128(14) 0.00817(11) 0.0148(4) Uani 1 1 d .
O5 O 0.4350(2) 0.48739(12) 0.19471(10) 0.0337(4) Uani 1 1 d .
C7 C 0.9330(3) 0.62933(14) 0.16696(11) 0.0152(4) Uani 1 1 d .
C10 C 1.2961(3) 0.68816(14) 0.13052(12) 0.0166(4) Uani 1 1 d .
H10 H 1.3088 0.6963 0.1825 0.020 Uiso 1 1 calc R
C4 C 0.7201(3) 0.63599(16) 0.35731(13) 0.0239(5) Uani 1 1 d .
C6 C 0.8569(3) 0.51146(16) 0.27789(13) 0.0236(5) Uani 1 1 d .
C3 C 1.0362(3) 0.77214(16) 0.37471(13) 0.0211(5) Uani 1 1 d .
C9 C 1.1470(2) 0.65653(14) 0.08571(12) 0.0144(4) Uani 1 1 d .
O4 O 0.6971(2) 0.66249(13) 0.41819(10) 0.0378(5) Uani 1 1 d .
C19 C 0.5362(3) 0.81564(16) 0.33043(13) 0.0230(5) Uani 1 1 d .
H19A H 0.4898 0.8193 0.2822 0.028 Uiso 1 1 calc R
H19B H 0.4913 0.7539 0.3316 0.028 Uiso 1 1 calc R
C1 C 1.1446(3) 0.64306(15) 0.27830(12) 0.0186(5) Uani 1 1 d .
C15 C 0.8910(3) 0.59507(14) 0.02790(12) 0.0157(4) Uani 1 1 d .
C13 C 1.2654(3) 0.66005(15) -0.02528(12) 0.0188(5) Uani 1 1 d .
H13 H 1.2547 0.6496 -0.0777 0.023 Uiso 1 1 calc R
C8 C 0.9897(2) 0.62654(14) 0.09796(11) 0.0144(4) Uani 1 1 d .
C12 C 1.4094(3) 0.69424(15) 0.02088(12) 0.0197(5) Uani 1 1 d .
H12 H 1.4999 0.7092 0.0003 0.024 Uiso 1 1 calc R
C16 C 0.7179(3) 0.56254(15) 0.00692(12) 0.0202(5) Uani 1 1 d .
H16A H 0.6767 0.5920 -0.0270 0.030 Uiso 1 1 calc R
H16B H 0.6697 0.5791 0.0525 0.030 Uiso 1 1 calc R
H16C H 0.6931 0.4950 -0.0185 0.030 Uiso 1 1 calc R
C11 C 1.4251(3) 0.70735(15) 0.09740(12) 0.0194(5) Uani 1 1 d .
H11 H 1.5265 0.7300 0.1276 0.023 Uiso 1 1 calc R
C22 C 0.7460(3) 0.99846(16) 0.40237(14) 0.0293(6) Uani 1 1 d .
H22A H 0.7934 0.9949 0.4505 0.035 Uiso 1 1 calc R
H22B H 0.7904 1.0602 0.4012 0.035 Uiso 1 1 calc R
C2 C 1.1149(3) 0.80894(16) 0.25461(12) 0.0198(5) Uani 1 1 d .
C20 C 0.4948(3) 0.89126(17) 0.39595(14) 0.0287(6) Uani 1 1 d .
H20A H 0.3791 0.8846 0.3905 0.034 Uiso 1 1 calc R
H20B H 0.5327 0.8839 0.4439 0.034 Uiso 1 1 calc R
C21 C 0.5687(3) 0.98724(17) 0.39827(14) 0.0329(6) Uani 1 1 d .
H21A H 0.5450 1.0348 0.4427 0.039 Uiso 1 1 calc R
H21B H 0.5226 0.9970 0.3526 0.039 Uiso 1 1 calc R
C17 C 0.9179(3) 0.57914(16) -0.10534(12) 0.0212(5) Uani 1 1 d .
H17A H 0.8526 0.5165 -0.1245 0.032 Uiso 1 1 calc R
H17B H 1.0057 0.5808 -0.1333 0.032 Uiso 1 1 calc R
H17C H 0.8543 0.6233 -0.1118 0.032 Uiso 1 1 calc R
C23 C 0.7876(3) 0.92272(15) 0.33636(13) 0.0242(5) Uani 1 1 d .
H23A H 0.7481 0.9294 0.2883 0.029 Uiso 1 1 calc R
H23B H 0.9033 0.9296 0.3413 0.029 Uiso 1 1 calc R
Fe3 Fe 0.83768(4) 0.84188(2) 0.682828(17) 0.01757(8) Uani 1 1 d .
Fe4 Fe 0.74641(4) 0.75091(2) 0.764392(17) 0.01659(8) Uani 1 1 d .
S2 S 0.58474(6) 0.79586(4) 0.68951(3) 0.01696(12) Uani 1 1 d .
O14 O 0.82654(18) 0.93389(10) 0.78264(8) 0.0192(3) Uani 1 1 d .
O8 O 1.1828(2) 0.87688(13) 0.72058(10) 0.0347(4) Uani 1 1 d .
C30 C 0.7931(2) 0.88571(14) 0.82295(12) 0.0163(4) Uani 1 1 d .
O10 O 0.8550(2) 0.67166(12) 0.56261(9) 0.0345(4) Uani 1 1 d .
C27 C 0.7079(3) 0.63079(16) 0.69931(13) 0.0236(5) Uani 1 1 d .
O9 O 0.8035(2) 0.95577(13) 0.58754(11) 0.0377(5) Uani 1 1 d .
N2 N 0.7097(2) 1.03674(12) 0.99936(10) 0.0193(4) Uani 1 1 d .
O12 O 0.5333(2) 0.71347(12) 0.86524(10) 0.0342(4) Uani 1 1 d .
C26 C 0.8461(3) 0.73923(17) 0.60812(13) 0.0237(5) Uani 1 1 d .
O11 O 0.6831(2) 0.55557(12) 0.65989(10) 0.0375(5) Uani 1 1 d .
O13 O 1.0683(2) 0.74445(12) 0.81930(10) 0.0337(4) Uani 1 1 d .
C29 C 0.9420(3) 0.74709(15) 0.79890(13) 0.0233(5) Uani 1 1 d .
C38 C 0.7197(3) 1.01416(15) 0.92492(12) 0.0191(5) Uani 1 1 d .
C31 C 0.7799(3) 0.93346(14) 0.90058(12) 0.0171(5) Uani 1 1 d .
C28 C 0.6207(3) 0.72706(15) 0.82739(12) 0.0221(5) Uani 1 1 d .
C32 C 0.8105(3) 0.90645(15) 0.96542(12) 0.0178(5) Uani 1 1 d .
C24 C 1.0488(3) 0.86488(16) 0.70708(12) 0.0232(5) Uani 1 1 d .
C25 C 0.8175(3) 0.91475(17) 0.62641(13) 0.0243(5) Uani 1 1 d .
C37 C 0.7666(3) 0.97351(15) 1.02640(12) 0.0186(5) Uani 1 1 d .
C33 C 0.8776(3) 0.83699(16) 0.98053(13) 0.0241(5) Uani 1 1 d .
H33 H 0.9111 0.7916 0.9414 0.029 Uiso 1 1 calc R
C41 C 0.4776(3) 0.70171(15) 0.60441(12) 0.0199(5) Uani 1 1 d .
H41 H 0.5475 0.6571 0.5853 0.024 Uiso 1 1 calc R
C46 C 0.4331(3) 0.74239(17) 0.54466(13) 0.0266(5) Uani 1 1 d .
H46A H 0.5296 0.7729 0.5325 0.032 Uiso 1 1 calc R
H46B H 0.3701 0.7899 0.5645 0.032 Uiso 1 1 calc R
C45 C 0.3379(3) 0.66629(18) 0.47295(13) 0.0310(6) Uani 1 1 d .
H45A H 0.3050 0.6947 0.4360 0.037 Uiso 1 1 calc R
H45B H 0.4050 0.6224 0.4502 0.037 Uiso 1 1 calc R
C42 C 0.3320(3) 0.65077(17) 0.62227(14) 0.0302(6) Uani 1 1 d .
H42A H 0.2657 0.6953 0.6446 0.036 Uiso 1 1 calc R
H42B H 0.3638 0.6225 0.6594 0.036 Uiso 1 1 calc R
C36 C 0.7823(3) 0.97160(16) 1.09896(13) 0.0241(5) Uani 1 1 d .
H36 H 0.7507 1.0171 1.1387 0.029 Uiso 1 1 calc R
C34 C 0.8944(3) 0.83527(17) 1.05265(13) 0.0272(5) Uani 1 1 d .
H34 H 0.9400 0.7884 1.0629 0.033 Uiso 1 1 calc R
C43 C 0.2371(3) 0.5745(2) 0.54989(15) 0.0426(7) Uani 1 1 d .
H43A H 0.3000 0.5267 0.5306 0.051 Uiso 1 1 calc R
H43B H 0.1399 0.5443 0.5617 0.051 Uiso 1 1 calc R
C44 C 0.1940(3) 0.6139(2) 0.48961(15) 0.0417(7) Uani 1 1 d .
H44A H 0.1394 0.5626 0.4429 0.050 Uiso 1 1 calc R
H44B H 0.1208 0.6561 0.5065 0.050 Uiso 1 1 calc R
C35 C 0.8453(3) 0.90142(17) 1.11118(13) 0.0280(6) Uani 1 1 d .
H35 H 0.8559 0.8976 1.1600 0.034 Uiso 1 1 calc R
C39 C 0.6624(3) 1.06981(16) 0.88173(13) 0.0262(5) Uani 1 1 d .
H39A H 0.5599 1.0824 0.8939 0.039 Uiso 1 1 calc R
H39B H 0.6517 1.0351 0.8277 0.039 Uiso 1 1 calc R
H39C H 0.7376 1.1286 0.8952 0.039 Uiso 1 1 calc R
C40 C 0.6484(3) 1.11486(16) 1.04542(13) 0.0256(5) Uani 1 1 d .
H40A H 0.7257 1.1725 1.0571 0.038 Uiso 1 1 calc R
H40B H 0.6283 1.1059 1.0923 0.038 Uiso 1 1 calc R
H40C H 0.5502 1.1185 1.0177 0.038 Uiso 1 1 calc R

loop_
_atom_site_aniso_label
_atom_site_aniso_U_11
_atom_site_aniso_U_22
_atom_site_aniso_U_33
_atom_site_aniso_U_23
_atom_site_aniso_U_13
_atom_site_aniso_U_12
Fe1 0.01601(16) 0.01504(16) 0.01036(14) 0.00383(12) 0.00374(12) 0.00387(12)
Fe2 0.01916(17) 0.01575(16) 0.01408(15) 0.00490(12) 0.00615(12) 0.00278(12)
S1 0.0171(3) 0.0158(3) 0.0127(2) 0.0031(2) 0.0037(2) 0.0047(2)
O7 0.0210(8) 0.0150(8) 0.0133(7) 0.0032(6) 0.0047(6) 0.0016(6)
O1 0.0313(10) 0.0293(10) 0.0248(9) 0.0112(7) 0.0055(7) 0.0154(8)
O6 0.0392(11) 0.0322(10) 0.0434(11) 0.0240(9) 0.0133(9) 0.0154(9)
C5 0.0261(14) 0.0195(12) 0.0211(12) 0.0051(9) 0.0090(10) 0.0045(10)
O3 0.0369(11) 0.0441(11) 0.0125(8) 0.0006(8) 0.0005(7) 0.0103(8)
N1 0.0223(10) 0.0172(9) 0.0098(8) 0.0051(7) 0.0024(7) 0.0075(7)
O2 0.0384(11) 0.0230(9) 0.0366(10) 0.0139(8) 0.0164(8) 0.0028(8)
C18 0.0182(12) 0.0170(11) 0.0143(10) 0.0032(9) 0.0042(9) 0.0049(9)
C14 0.0217(12) 0.0118(10) 0.0134(10) 0.0048(8) 0.0052(8) 0.0086(8)
O5 0.0215(10) 0.0304(10) 0.0404(11) 0.0038(8) 0.0042(8) 0.0000(8)
C7 0.0195(11) 0.0136(10) 0.0143(10) 0.0059(8) 0.0018(8) 0.0071(8)
C10 0.0217(12) 0.0167(11) 0.0135(10) 0.0059(8) 0.0044(9) 0.0080(9)
C4 0.0272(14) 0.0224(13) 0.0261(13) 0.0128(10) 0.0069(10) 0.0048(10)
C6 0.0280(14) 0.0242(13) 0.0202(12) 0.0092(10) 0.0116(10) 0.0019(10)
C3 0.0198(12) 0.0216(12) 0.0217(12) 0.0064(10) 0.0049(9) 0.0061(9)
C9 0.0187(11) 0.0109(10) 0.0160(10) 0.0049(8) 0.0073(8) 0.0062(8)
O4 0.0505(12) 0.0456(12) 0.0212(9) 0.0118(8) 0.0187(9) 0.0129(9)
C19 0.0187(12) 0.0253(13) 0.0220(12) 0.0031(10) 0.0071(9) 0.0044(9)
C1 0.0214(12) 0.0207(12) 0.0109(10) 0.0040(9) 0.0022(9) 0.0007(9)
C15 0.0229(12) 0.0123(10) 0.0143(10) 0.0047(8) 0.0064(9) 0.0080(8)
C13 0.0259(13) 0.0187(11) 0.0158(11) 0.0075(9) 0.0089(9) 0.0092(9)
C8 0.0200(11) 0.0116(10) 0.0123(10) 0.0032(8) 0.0041(8) 0.0068(8)
C12 0.0226(12) 0.0205(12) 0.0213(11) 0.0099(9) 0.0101(9) 0.0097(9)
C16 0.0226(12) 0.0198(12) 0.0165(11) 0.0048(9) 0.0000(9) 0.0056(9)
C11 0.0186(12) 0.0191(12) 0.0204(11) 0.0064(9) 0.0031(9) 0.0049(9)
C22 0.0440(16) 0.0157(12) 0.0247(13) 0.0008(10) 0.0132(11) 0.0048(11)
C2 0.0212(12) 0.0216(12) 0.0159(11) 0.0031(9) 0.0055(9) 0.0092(9)
C20 0.0257(14) 0.0343(14) 0.0249(13) 0.0039(11) 0.0133(10) 0.0111(11)
C21 0.0499(18) 0.0275(14) 0.0248(13) 0.0047(11) 0.0181(12) 0.0207(12)
C17 0.0303(14) 0.0229(12) 0.0117(10) 0.0059(9) 0.0032(9) 0.0094(10)
C23 0.0310(14) 0.0178(12) 0.0227(12) 0.0041(10) 0.0114(10) 0.0037(10)
Fe3 0.02052(18) 0.01914(17) 0.01281(15) 0.00595(13) 0.00464(13) 0.00148(13)
Fe4 0.02393(18) 0.01413(16) 0.01263(15) 0.00480(12) 0.00557(13) 0.00473(13)
S2 0.0199(3) 0.0169(3) 0.0143(3) 0.0053(2) 0.0045(2) 0.0034(2)
O14 0.0261(9) 0.0158(8) 0.0146(7) 0.0046(6) 0.0053(6) 0.0014(6)
O8 0.0250(10) 0.0456(12) 0.0291(10) 0.0090(9) 0.0038(8) 0.0043(8)
C30 0.0185(12) 0.0158(11) 0.0159(11) 0.0064(9) 0.0027(9) 0.0053(8)
O10 0.0352(11) 0.0366(11) 0.0232(9) -0.0022(8) 0.0109(8) 0.0077(8)
C27 0.0346(14) 0.0217(13) 0.0185(11) 0.0113(10) 0.0049(10) 0.0079(10)
O9 0.0394(12) 0.0458(12) 0.0364(11) 0.0290(10) 0.0026(9) 0.0037(9)
N2 0.0284(11) 0.0131(9) 0.0157(9) 0.0027(7) 0.0077(8) 0.0055(8)
O12 0.0484(12) 0.0289(10) 0.0270(10) 0.0099(8) 0.0203(9) 0.0039(8)
C26 0.0211(13) 0.0322(14) 0.0176(11) 0.0087(10) 0.0072(9) 0.0021(10)
O11 0.0612(14) 0.0184(9) 0.0264(10) 0.0001(8) 0.0020(9) 0.0104(9)
O13 0.0307(11) 0.0391(11) 0.0312(10) 0.0109(8) 0.0001(8) 0.0134(8)
C29 0.0371(15) 0.0182(12) 0.0166(11) 0.0068(9) 0.0068(10) 0.0081(10)
C38 0.0232(12) 0.0160(11) 0.0175(11) 0.0058(9) 0.0046(9) 0.0020(9)
C31 0.0245(12) 0.0142(11) 0.0128(10) 0.0043(8) 0.0056(9) 0.0039(9)
C28 0.0345(14) 0.0139(11) 0.0166(11) 0.0035(9) 0.0046(10) 0.0050(9)
C32 0.0220(12) 0.0159(11) 0.0138(10) 0.0037(9) 0.0024(9) 0.0028(9)
C24 0.0279(14) 0.0250(13) 0.0147(11) 0.0062(9) 0.0042(10) 0.0014(10)
C25 0.0214(13) 0.0277(13) 0.0214(12) 0.0083(10) 0.0038(10) -0.0014(10)
C37 0.0209(12) 0.0165(11) 0.0166(11) 0.0050(9) 0.0033(9) 0.0002(9)
C33 0.0355(14) 0.0187(12) 0.0182(11) 0.0059(9) 0.0043(10) 0.0072(10)
C41 0.0203(12) 0.0200(12) 0.0179(11) 0.0056(9) 0.0030(9) 0.0021(9)
C46 0.0295(14) 0.0280(14) 0.0209(12) 0.0068(10) 0.0039(10) 0.0058(10)
C45 0.0249(14) 0.0424(16) 0.0197(12) 0.0052(11) 0.0002(10) 0.0047(11)
C42 0.0293(14) 0.0304(14) 0.0235(13) 0.0049(11) 0.0066(11) -0.0065(11)
C36 0.0291(14) 0.0247(13) 0.0148(11) 0.0028(9) 0.0057(10) 0.0028(10)
C34 0.0390(15) 0.0247(13) 0.0210(12) 0.0111(10) 0.0025(11) 0.0099(11)
C43 0.0318(16) 0.0438(17) 0.0347(16) 0.0013(13) 0.0068(12) -0.0159(13)
C44 0.0237(15) 0.060(2) 0.0243(14) -0.0007(13) 0.0003(11) -0.0035(13)
C35 0.0366(15) 0.0332(15) 0.0155(11) 0.0114(10) 0.0024(10) 0.0058(11)
C39 0.0378(15) 0.0219(13) 0.0256(13) 0.0129(10) 0.0103(11) 0.0126(11)
C40 0.0337(15) 0.0181(12) 0.0239(12) 0.0029(10) 0.0094(10) 0.0092(10)

loop_
_atom_type_symbol
_atom_type_description
_atom_type_scat_dispersion_real
_atom_type_scat_dispersion_imag
_atom_type_scat_source
C C 0.0033 0.0016 'International Tables Vol C Tables 4.2.6.8 and 6.1.1.4'
H H 0.0000 0.0000 'International Tables Vol C Tables 4.2.6.8 and 6.1.1.4'
N N 0.0061 0.0033 'International Tables Vol C Tables 4.2.6.8 and 6.1.1.4'
O O 0.0106 0.0060 'International Tables Vol C Tables 4.2.6.8 and 6.1.1.4'
S S 0.1246 0.1234 'International Tables Vol C Tables 4.2.6.8 and 6.1.1.4'
Fe Fe 0.3463 0.8444 'International Tables Vol C Tables 4.2.6.8 and 6.1.1.4'

loop_
_geom_angle_atom_site_label_1
_geom_angle_atom_site_label_2
_geom_angle_atom_site_label_3
_geom_angle
C1 Fe1 C2 103.90(10)
C1 Fe1 C3 93.24(10)
C2 Fe1 C3 95.16(11)
C1 Fe1 C7 87.11(9)
C2 Fe1 C7 97.67(10)
C3 Fe1 C7 166.69(10)
C1 Fe1 S1 153.80(7)
C2 Fe1 S1 100.23(8)
C3 Fe1 S1 94.61(8)
C7 Fe1 S1 79.67(7)
C1 Fe1 Fe2 98.88(7)
C2 Fe1 Fe2 153.53(7)
C3 Fe1 Fe2 96.86(8)
C7 Fe1 Fe2 69.97(7)
S1 Fe1 Fe2 55.37(2)
C4 Fe2 C6 92.10(11)
C4 Fe2 C5 95.02(11)
C6 Fe2 C5 102.21(11)
C4 Fe2 O7 173.03(9)
C6 Fe2 O7 91.07(9)
C5 Fe2 O7 90.38(9)
C4 Fe2 S1 93.11(8)
C6 Fe2 S1 150.40(8)
C5 Fe2 S1 106.31(8)
O7 Fe2 S1 81.11(5)
C4 Fe2 Fe1 101.48(9)
C6 Fe2 Fe1 94.90(8)
C5 Fe2 Fe1 155.73(8)
O7 Fe2 Fe1 72.04(6)
S1 Fe2 Fe1 55.51(3)
C18 S1 Fe2 116.04(7)
C18 S1 Fe1 113.12(8)
Fe2 S1 Fe1 69.12(3)
C7 O7 Fe2 107.15(13)
O5 C5 Fe2 176.7(2)
C15 N1 C14 109.78(17)
C15 N1 C17 124.96(19)
C14 N1 C17 125.26(18)
C23 C18 C19 110.82(19)
C23 C18 S1 108.95(15)
C19 C18 S1 109.41(15)
C23 C18 H18 109.2
C19 C18 H18 109.2
S1 C18 H18 109.2
N1 C14 C13 128.93(19)
N1 C14 C9 108.12(18)
C13 C14 C9 122.9(2)
O7 C7 C8 116.88(19)
O7 C7 Fe1 110.83(15)
C8 C7 Fe1 132.19(16)
C11 C10 C9 118.6(2)
C11 C10 H10 120.7
C9 C10 H10 120.7
O4 C4 Fe2 178.4(2)
O6 C6 Fe2 178.9(2)
O3 C3 Fe1 178.6(2)
C10 C9 C14 118.41(19)
C10 C9 C8 135.01(19)
C14 C9 C8 106.38(19)
C20 C19 C18 110.44(19)
C20 C19 H19A 109.6
C18 C19 H19A 109.6
C20 C19 H19B 109.6
C18 C19 H19B 109.6
H19A C19 H19B 108.1
O1 C1 Fe1 179.1(2)
N1 C15 C8 108.70(19)
N1 C15 C16 120.04(19)
C8 C15 C16 131.10(19)
C12 C13 C14 117.1(2)
C12 C13 H13 121.4
C14 C13 H13 121.4
C15 C8 C7 123.0(2)
C15 C8 C9 107.01(18)
C7 C8 C9 129.89(19)
C13 C12 C11 121.2(2)
C13 C12 H12 119.4
C11 C12 H12 119.4
C15 C16 H16A 109.5
C15 C16 H16B 109.5
H16A C16 H16B 109.5
C15 C16 H16C 109.5
H16A C16 H16C 109.5
H16B C16 H16C 109.5
C10 C11 C12 121.6(2)
C10 C11 H11 119.2
C12 C11 H11 119.2
C21 C22 C23 111.0(2)
C21 C22 H22A 109.4
C23 C22 H22A 109.4
C21 C22 H22B 109.4
C23 C22 H22B 109.4
H22A C22 H22B 108.0
O2 C2 Fe1 175.7(2)
C21 C20 C19 111.0(2)
C21 C20 H20A 109.4
C19 C20 H20A 109.4
C21 C20 H20B 109.4
C19 C20 H20B 109.4
H20A C20 H20B 108.0
C20 C21 C22 111.1(2)
C20 C21 H21A 109.4
C22 C21 H21A 109.4
C20 C21 H21B 109.4
C22 C21 H21B 109.4
H21A C21 H21B 108.0
N1 C17 H17A 109.5
N1 C17 H17B 109.5
H17A C17 H17B 109.5
N1 C17 H17C 109.5
H17A C17 H17C 109.5
H17B C17 H17C 109.5
C18 C23 C22 110.07(19)
C18 C23 H23A 109.6
C22 C23 H23A 109.6
C18 C23 H23B 109.6
C22 C23 H23B 109.6
H23A C23 H23B 108.2
C26 Fe3 C24 89.25(11)
C26 Fe3 C25 97.24(11)
C24 Fe3 C25 99.88(11)
C26 Fe3 O14 164.28(9)
C24 Fe3 O14 89.95(9)
C25 Fe3 O14 98.36(9)
C26 Fe3 S2 94.86(8)
C24 Fe3 S2 158.55(7)
C25 Fe3 S2 100.47(8)
O14 Fe3 S2 80.44(6)
C26 Fe3 Fe4 92.07(8)
C24 Fe3 Fe4 103.06(8)
C25 Fe3 Fe4 155.32(8)
O14 Fe3 Fe4 72.84(5)
S2 Fe3 Fe4 55.83(3)
C29 Fe4 C28 108.29(11)
C29 Fe4 C27 92.78(11)
C28 Fe4 C27 94.74(11)
C29 Fe4 C30 88.58(10)
C28 Fe4 C30 92.06(10)
C27 Fe4 C30 172.27(9)
C29 Fe4 S2 148.45(8)
C28 Fe4 S2 101.88(8)
C27 Fe4 S2 93.77(8)
C30 Fe4 S2 81.21(7)
C29 Fe4 Fe3 93.00(8)
C28 Fe4 Fe3 151.76(8)
C27 Fe4 Fe3 102.73(7)
C30 Fe4 Fe3 69.59(7)
S2 Fe4 Fe3 55.46(2)
C41 S2 Fe3 113.24(8)
C41 S2 Fe4 114.29(8)
Fe3 S2 Fe4 68.71(3)
C30 O14 Fe3 104.78(13)
O14 C30 C31 118.26(19)
O14 C30 Fe4 112.35(15)
C31 C30 Fe4 129.11(16)
O11 C27 Fe4 178.7(2)
C38 N2 C37 109.75(18)
C38 N2 C40 126.41(19)
C37 N2 C40 123.84(18)
O10 C26 Fe3 176.6(2)
O13 C29 Fe4 178.3(2)
N2 C38 C31 109.34(19)
N2 C38 C39 120.6(2)
C31 C38 C39 130.0(2)
C38 C31 C32 106.73(19)
C38 C31 C30 123.8(2)
C32 C31 C30 129.3(2)
O12 C28 Fe4 175.7(2)
C33 C32 C37 117.7(2)
C33 C32 C31 135.8(2)
C37 C32 C31 106.38(19)
O8 C24 Fe3 177.8(2)
O9 C25 Fe3 176.0(2)
N2 C37 C36 129.2(2)
N2 C37 C32 107.77(18)
C36 C37 C32 123.1(2)
C34 C33 C32 119.3(2)
C34 C33 H33 120.3
C32 C33 H33 120.3
C46 C41 C42 111.0(2)
C46 C41 S2 108.79(16)
C42 C41 S2 110.01(16)
C46 C41 H41 109.0
C42 C41 H41 109.0
S2 C41 H41 109.0
C41 C46 C45 110.7(2)
C41 C46 H46A 109.5
C45 C46 H46A 109.5
C41 C46 H46B 109.5
C45 C46 H46B 109.5
H46A C46 H46B 108.1
C44 C45 C46 111.4(2)
C44 C45 H45A 109.4
C46 C45 H45A 109.4
C44 C45 H45B 109.4
C46 C45 H45B 109.4
H45A C45 H45B 108.0
C41 C42 C43 110.1(2)
C41 C42 H42A 109.6
C43 C42 H42A 109.6
C41 C42 H42B 109.6
C43 C42 H42B 109.6
H42A C42 H42B 108.2
C35 C36 C37 117.5(2)
C35 C36 H36 121.2
C37 C36 H36 121.2
C33 C34 C35 121.3(2)
C33 C34 H34 119.4
C35 C34 H34 119.4
C44 C43 C42 111.5(2)
C44 C43 H43A 109.3
C42 C43 H43A 109.3
C44 C43 H43B 109.3
C42 C43 H43B 109.3
H43A C43 H43B 108.0
C45 C44 C43 111.5(2)
C45 C44 H44A 109.3
C43 C44 H44A 109.3
C45 C44 H44B 109.3
C43 C44 H44B 109.3
H44A C44 H44B 108.0
C36 C35 C34 121.0(2)
C36 C35 H35 119.5
C34 C35 H35 119.5
C38 C39 H39A 109.5
C38 C39 H39B 109.5
H39A C39 H39B 109.5
C38 C39 H39C 109.5
H39A C39 H39C 109.5
H39B C39 H39C 109.5
N2 C40 H40A 109.5
N2 C40 H40B 109.5
H40A C40 H40B 109.5
N2 C40 H40C 109.5
H40A C40 H40C 109.5
H40B C40 H40C 109.5

loop_
_geom_bond_atom_site_label_1
_geom_bond_atom_site_label_2
_geom_bond_distance
Fe1 C1 1.777(2)
Fe1 C2 1.799(2)
Fe1 C3 1.819(2)
Fe1 C7 1.983(2)
Fe1 S1 2.2490(8)
Fe1 Fe2 2.5494(10)
Fe2 C4 1.771(2)
Fe2 C6 1.809(3)
Fe2 C5 1.822(3)
Fe2 O7 1.9773(15)
Fe2 S1 2.2453(7)
S1 C18 1.833(2)
O7 C7 1.261(3)
O1 C1 1.150(3)
O6 C6 1.137(3)
C5 O5 1.139(3)
O3 C3 1.144(3)
N1 C15 1.368(3)
N1 C14 1.390(3)
N1 C17 1.463(3)
O2 C2 1.141(3)
C18 C23 1.522(3)
C18 C19 1.528(3)
C18 H18 1.0000
C14 C13 1.396(3)
C14 C9 1.409(3)
C7 C8 1.444(3)
C10 C11 1.388(3)
C10 C9 1.399(3)
C10 H10 0.9500
C4 O4 1.147(3)
C9 C8 1.449(3)
C19 C20 1.527(3)
C19 H19A 0.9900
C19 H19B 0.9900
C15 C8 1.402(3)
C15 C16 1.484(3)
C13 C12 1.375(3)
C13 H13 0.9500
C12 C11 1.395(3)
C12 H12 0.9500
C16 H16A 0.9800
C16 H16B 0.9800
C16 H16C 0.9800
C11 H11 0.9500
C22 C21 1.522(4)
C22 C23 1.535(3)
C22 H22A 0.9900
C22 H22B 0.9900
C20 C21 1.520(4)
C20 H20A 0.9900
C20 H20B 0.9900
C21 H21A 0.9900
C21 H21B 0.9900
C17 H17A 0.9800
C17 H17B 0.9800
C17 H17C 0.9800
C23 H23A 0.9900
C23 H23B 0.9900
Fe3 C26 1.773(3)
Fe3 C24 1.802(3)
Fe3 C25 1.822(3)
Fe3 O14 1.9912(17)
Fe3 S2 2.2443(8)
Fe3 Fe4 2.5389(8)
Fe4 C29 1.783(3)
Fe4 C28 1.798(2)
Fe4 C27 1.827(2)
Fe4 C30 1.979(2)
Fe4 S2 2.2544(9)
S2 C41 1.828(2)
O14 C30 1.267(3)
O8 C24 1.144(3)
C30 C31 1.447(3)
O10 C26 1.142(3)
C27 O11 1.136(3)
O9 C25 1.138(3)
N2 C38 1.361(3)
N2 C37 1.387(3)
N2 C40 1.461(3)
O12 C28 1.147(3)
O13 C29 1.142(3)
C38 C31 1.395(3)
C38 C39 1.486(3)
C31 C32 1.447(3)
C32 C33 1.404(3)
C32 C37 1.416(3)
C37 C36 1.388(3)
C33 C34 1.379(3)
C33 H33 0.9500
C41 C46 1.523(3)
C41 C42 1.523(3)
C41 H41 1.0000
C46 C45 1.533(3)
C46 H46A 0.9900
C46 H46B 0.9900
C45 C44 1.512(4)
C45 H45A 0.9900
C45 H45B 0.9900
C42 C43 1.541(3)
C42 H42A 0.9900
C42 H42B 0.9900
C36 C35 1.373(3)
C36 H36 0.9500
C34 C35 1.403(3)
C34 H34 0.9500
C43 C44 1.514(4)
C43 H43A 0.9900
C43 H43B 0.9900
C44 H44A 0.9900
C44 H44B 0.9900
C35 H35 0.9500
C39 H39A 0.9800
C39 H39B 0.9800
C39 H39C 0.9800
C40 H40A 0.9800
C40 H40B 0.9800
C40 H40C 0.9800

loop_
_geom_torsion_atom_site_label_1
_geom_torsion_atom_site_label_2
_geom_torsion_atom_site_label_3
_geom_torsion_atom_site_label_4
_geom_torsion
C1 Fe1 Fe2 C4 99.40(11)
C2 Fe1 Fe2 C4 -111.38(17)
C3 Fe1 Fe2 C4 5.02(11)
C7 Fe1 Fe2 C4 -176.98(10)
S1 Fe1 Fe2 C4 -85.85(8)
C1 Fe1 Fe2 C6 6.25(10)
C2 Fe1 Fe2 C6 155.47(17)
C3 Fe1 Fe2 C6 -88.13(11)
C7 Fe1 Fe2 C6 89.87(10)
S1 Fe1 Fe2 C6 -179.00(8)
C1 Fe1 Fe2 C5 -128.72(19)
C2 Fe1 Fe2 C5 20.5(2)
C3 Fe1 Fe2 C5 136.90(19)
C7 Fe1 Fe2 C5 -45.11(19)
S1 Fe1 Fe2 C5 46.02(18)
C1 Fe1 Fe2 O7 -83.28(9)
C2 Fe1 Fe2 O7 65.93(16)
C3 Fe1 Fe2 O7 -177.66(9)
C7 Fe1 Fe2 O7 0.33(8)
S1 Fe1 Fe2 O7 91.46(6)
C1 Fe1 Fe2 S1 -174.74(7)
C2 Fe1 Fe2 S1 -25.53(16)
C3 Fe1 Fe2 S1 90.88(8)
C7 Fe1 Fe2 S1 -91.13(7)
C4 Fe2 S1 C18 -4.54(11)
C6 Fe2 S1 C18 -104.33(17)
C5 Fe2 S1 C18 91.62(11)
O7 Fe2 S1 C18 179.39(9)
Fe1 Fe2 S1 C18 -106.34(9)
C4 Fe2 S1 Fe1 101.80(9)
C6 Fe2 S1 Fe1 2.01(15)
C5 Fe2 S1 Fe1 -162.05(7)
O7 Fe2 S1 Fe1 -74.27(6)
C1 Fe1 S1 C18 122.20(17)
C2 Fe1 S1 C18 -80.89(11)
C3 Fe1 S1 C18 15.21(11)
C7 Fe1 S1 C18 -176.92(10)
Fe2 Fe1 S1 C18 110.37(8)
C1 Fe1 S1 Fe2 11.84(16)
C2 Fe1 S1 Fe2 168.74(7)
C3 Fe1 S1 Fe2 -95.16(8)
C7 Fe1 S1 Fe2 72.72(7)
C4 Fe2 O7 C7 21.7(8)
C6 Fe2 O7 C7 -95.32(15)
C5 Fe2 O7 C7 162.45(15)
S1 Fe2 O7 C7 56.00(13)
Fe1 Fe2 O7 C7 -0.51(12)
C4 Fe2 C5 O5 -158(4)
C6 Fe2 C5 O5 -65(4)
O7 Fe2 C5 O5 26(4)
S1 Fe2 C5 O5 107(4)
Fe1 Fe2 C5 O5 69(4)
Fe2 S1 C18 C23 156.19(14)
Fe1 S1 C18 C23 79.06(16)
Fe2 S1 C18 C19 -82.52(16)
Fe1 S1 C18 C19 -159.65(13)
C15 N1 C14 C13 178.4(2)
C17 N1 C14 C13 -1.7(3)
C15 N1 C14 C9 -0.3(2)
C17 N1 C14 C9 179.64(18)
Fe2 O7 C7 C8 -176.24(14)
Fe2 O7 C7 Fe1 0.67(16)
C1 Fe1 C7 O7 100.00(16)
C2 Fe1 C7 O7 -156.35(15)
C3 Fe1 C7 O7 8.1(5)
S1 Fe1 C7 O7 -57.28(14)
Fe2 Fe1 C7 O7 -0.53(13)
C1 Fe1 C7 C8 -83.7(2)
C2 Fe1 C7 C8 19.9(2)
C3 Fe1 C7 C8 -175.6(3)
S1 Fe1 C7 C8 119.0(2)
Fe2 Fe1 C7 C8 175.8(2)
C6 Fe2 C4 O4 154(8)
C5 Fe2 C4 O4 -103(8)
O7 Fe2 C4 O4 37(9)
S1 Fe2 C4 O4 4(8)
Fe1 Fe2 C4 O4 59(8)
C4 Fe2 C6 O6 -22(11)
C5 Fe2 C6 O6 -117(11)
O7 Fe2 C6 O6 152(11)
S1 Fe2 C6 O6 78(11)
Fe1 Fe2 C6 O6 80(11)
C1 Fe1 C3 O3 -25(9)
C2 Fe1 C3 O3 -129(9)
C7 Fe1 C3 O3 66(10)
S1 Fe1 C3 O3 130(9)
Fe2 Fe1 C3 O3 74(9)
C11 C10 C9 C14 3.1(3)
C11 C10 C9 C8 177.2(2)
N1 C14 C9 C10 175.95(17)
C13 C14 C9 C10 -2.8(3)
N1 C14 C9 C8 0.3(2)
C13 C14 C9 C8 -178.46(19)
C23 C18 C19 C20 -57.5(3)
S1 C18 C19 C20 -177.67(17)
C2 Fe1 C1 O1 -124(15)
C3 Fe1 C1 O1 140(15)
C7 Fe1 C1 O1 -26(15)
S1 Fe1 C1 O1 33(15)
Fe2 Fe1 C1 O1 43(15)
C14 N1 C15 C8 0.2(2)
C17 N1 C15 C8 -179.78(18)
C14 N1 C15 C16 176.11(18)
C17 N1 C15 C16 -3.8(3)
N1 C14 C13 C12 -178.0(2)
C9 C14 C13 C12 0.5(3)
N1 C15 C8 C7 177.81(18)
C16 C15 C8 C7 2.5(3)
N1 C15 C8 C9 0.0(2)
C16 C15 C8 C9 -175.3(2)
O7 C7 C8 C15 27.6(3)
Fe1 C7 C8 C15 -148.50(18)
O7 C7 C8 C9 -155.2(2)
Fe1 C7 C8 C9 28.7(3)
C10 C9 C8 C15 -174.8(2)
C14 C9 C8 C15 -0.2(2)
C10 C9 C8 C7 7.6(4)
C14 C9 C8 C7 -177.8(2)
C14 C13 C12 C11 1.5(3)
C9 C10 C11 C12 -1.2(3)
C13 C12 C11 C10 -1.2(3)
C1 Fe1 C2 O2 -122(3)
C3 Fe1 C2 O2 -28(3)
C7 Fe1 C2 O2 149(3)
S1 Fe1 C2 O2 68(3)
Fe2 Fe1 C2 O2 89(3)
C18 C19 C20 C21 56.4(3)
C19 C20 C21 C22 -56.0(3)
C23 C22 C21 C20 56.2(3)
C19 C18 C23 C22 57.5(3)
S1 C18 C23 C22 177.95(17)
C21 C22 C23 C18 -56.8(3)
C26 Fe3 Fe4 C29 84.84(11)
C24 Fe3 Fe4 C29 -4.88(10)
C25 Fe3 Fe4 C29 -162.80(19)
O14 Fe3 Fe4 C29 -90.72(9)
S2 Fe3 Fe4 C29 179.31(7)
C26 Fe3 Fe4 C28 -135.54(18)
C24 Fe3 Fe4 C28 134.74(18)
C25 Fe3 Fe4 C28 -23.2(2)
O14 Fe3 Fe4 C28 48.91(17)
S2 Fe3 Fe4 C28 -41.07(16)
C26 Fe3 Fe4 C27 -8.69(11)
C24 Fe3 Fe4 C27 -98.41(12)
C25 Fe3 Fe4 C27 103.7(2)
O14 Fe3 Fe4 C27 175.75(9)
S2 Fe3 Fe4 C27 85.78(9)
C26 Fe3 Fe4 C30 172.19(10)
C24 Fe3 Fe4 C30 82.48(11)
C25 Fe3 Fe4 C30 -75.4(2)
O14 Fe3 Fe4 C30 -3.36(8)
S2 Fe3 Fe4 C30 -93.34(8)
C26 Fe3 Fe4 S2 -94.47(9)
C24 Fe3 Fe4 S2 175.82(8)
C25 Fe3 Fe4 S2 17.90(18)
O14 Fe3 Fe4 S2 89.98(6)
C26 Fe3 S2 C41 -19.05(11)
C24 Fe3 S2 C41 -119.5(2)
C25 Fe3 S2 C41 79.24(11)
O14 Fe3 S2 C41 176.07(9)
Fe4 Fe3 S2 C41 -108.25(8)
C26 Fe3 S2 Fe4 89.20(8)
C24 Fe3 S2 Fe4 -11.2(2)
C25 Fe3 S2 Fe4 -172.50(8)
O14 Fe3 S2 Fe4 -75.68(5)
C29 Fe4 S2 C41 105.46(16)
C28 Fe4 S2 C41 -91.74(11)
C27 Fe4 S2 C41 3.92(11)
C30 Fe4 S2 C41 178.00(10)
Fe3 Fe4 S2 C41 106.78(9)
C29 Fe4 S2 Fe3 -1.32(14)
C28 Fe4 S2 Fe3 161.48(7)
C27 Fe4 S2 Fe3 -102.87(8)
C30 Fe4 S2 Fe3 71.22(7)
C26 Fe3 O14 C30 -11.5(4)
C24 Fe3 O14 C30 -98.61(15)
C25 Fe3 O14 C30 161.41(15)
S2 Fe3 O14 C30 62.12(13)
Fe4 Fe3 O14 C30 5.09(12)
Fe3 O14 C30 C31 178.68(16)
Fe3 O14 C30 Fe4 -6.75(16)
C29 Fe4 C30 O14 99.20(17)
C28 Fe4 C30 O14 -152.56(17)
C27 Fe4 C30 O14 -1.0(8)
S2 Fe4 C30 O14 -50.85(15)
Fe3 Fe4 C30 O14 5.46(13)
C29 Fe4 C30 C31 -87.0(2)
C28 Fe4 C30 C31 21.3(2)
C27 Fe4 C30 C31 172.8(7)
S2 Fe4 C30 C31 123.0(2)
Fe3 Fe4 C30 C31 179.3(2)
C29 Fe4 C27 O11 85(11)
C28 Fe4 C27 O11 -23(11)
C30 Fe4 C27 O11 -175(100)
S2 Fe4 C27 O11 -126(11)
Fe3 Fe4 C27 O11 179(100)
C24 Fe3 C26 O10 59(4)
C25 Fe3 C26 O10 159(4)
O14 Fe3 C26 O10 -28(4)
S2 Fe3 C26 O10 -100(4)
Fe4 Fe3 C26 O10 -44(4)
C28 Fe4 C29 O13 163(7)
C27 Fe4 C29 O13 67(7)
C30 Fe4 C29 O13 -105(7)
S2 Fe4 C29 O13 -35(7)
Fe3 Fe4 C29 O13 -36(7)
C37 N2 C38 C31 1.6(3)
C40 N2 C38 C31 -178.1(2)
C37 N2 C38 C39 178.4(2)
C40 N2 C38 C39 -1.3(3)
N2 C38 C31 C32 -1.0(3)
C39 C38 C31 C32 -177.3(2)
N2 C38 C31 C30 174.4(2)
C39 C38 C31 C30 -1.9(4)
O14 C30 C31 C38 35.3(3)
Fe4 C30 C31 C38 -138.2(2)
O14 C30 C31 C32 -150.4(2)
Fe4 C30 C31 C32 36.1(3)
C29 Fe4 C28 O12 170(3)
C27 Fe4 C28 O12 -96(3)
C30 Fe4 C28 O12 81(3)
S2 Fe4 C28 O12 -1(3)
Fe3 Fe4 C28 O12 33(3)
C38 C31 C32 C33 -175.7(3)
C30 C31 C32 C33 9.3(4)
C38 C31 C32 C37 -0.1(2)
C30 C31 C32 C37 -175.1(2)
C26 Fe3 C24 O8 0(6)
C25 Fe3 C24 O8 -98(6)
O14 Fe3 C24 O8 164(6)
S2 Fe3 C24 O8 101(6)
Fe4 Fe3 C24 O8 92(6)
C26 Fe3 C25 O9 10(3)
C24 Fe3 C25 O9 101(3)
O14 Fe3 C25 O9 -168(3)
S2 Fe3 C25 O9 -86(3)
Fe4 Fe3 C25 O9 -101(3)
C38 N2 C37 C36 178.0(2)
C40 N2 C37 C36 -2.2(4)
C38 N2 C37 C32 -1.7(2)
C40 N2 C37 C32 178.1(2)
C33 C32 C37 N2 177.6(2)
C31 C32 C37 N2 1.0(2)
C33 C32 C37 C36 -2.1(3)
C31 C32 C37 C36 -178.7(2)
C37 C32 C33 C34 1.6(3)
C31 C32 C33 C34 176.8(3)
Fe3 S2 C41 C46 -79.20(16)
Fe4 S2 C41 C46 -155.33(14)
Fe3 S2 C41 C42 159.03(15)
Fe4 S2 C41 C42 82.89(17)
C42 C41 C46 C45 -56.9(3)
S2 C41 C46 C45 -178.10(17)
C41 C46 C45 C44 55.8(3)
C46 C41 C42 C43 56.7(3)
S2 C41 C42 C43 177.20(19)
N2 C37 C36 C35 -178.9(2)
C32 C37 C36 C35 0.8(4)
C32 C33 C34 C35 0.2(4)
C41 C42 C43 C44 -55.9(3)
C46 C45 C44 C43 -55.1(3)
C42 C43 C44 C45 55.4(3)
C37 C36 C35 C34 1.1(4)
C33 C34 C35 C36 -1.6(4)
